data_7032196
loop_
_publ_author_name
'Lewis-Alleyne, Lesley C'
'Bassil, Bassem S.'
'B\"ottcher, Tobias'
'R\"oschenthaler, Gerd-Volker'

_publ_section_title
;
 Selective synthesis of cis- and trans-[(NHC(Me))2PtCl2] and
 [NHC(Me)Pt(cod)Cl][NHC(Me)PtCl3] using NHC(Me)SiCl4.
;
_journal_issue 42
_journal_name_full 'Dalton transactions (Cambridge, England : 2003)'
_journal_page_first 15700
_journal_page_last 15703
_journal_paper_doi 10.1039/c4dt02214a
_journal_volume 43
_journal_year 2014
_chemical_formula_sum 'C10 H20 Cl2 N4 Pt'
_chemical_formula_weight 462.29
_chemical_name_systematic
; 
 ? 
;
_space_group_crystal_system monoclinic
_space_group_IT_number 14
_space_group_name_Hall '-P 2ybc'
_space_group_name_H-M_alt 'P 1 21/c 1'
_symmetry_space_group_name_Hall '-P 2ybc'
_symmetry_space_group_name_H-M 'P 1 21/c 1'
_atom_sites_solution_hydrogens geom
_audit_creation_method SHELXL-2013
_cell_angle_alpha 90
_cell_angle_beta 110.334(7)
_cell_angle_gamma 90
_cell_formula_units_Z 4
_cell_length_a 15.474(3)
_cell_length_b 7.0663(14)
_cell_length_c 14.061(3)
_cell_measurement_reflns_used 9348
_cell_measurement_temperature 296(2)
_cell_measurement_theta_max 30.55
_cell_measurement_theta_min 3.21
_cell_volume 1441.7(5)
_computing_cell_refinement 'Bruker SAINT'
_computing_data_collection 'Bruker APEX2'
_computing_data_reduction 'Bruker SAINT'
_computing_molecular_graphics 'Bruker SHELXTL'
_computing_publication_material 'Bruker SHELXTL'
_computing_structure_refinement 'SHELXL-2013 (Sheldrick, 2013)'
_computing_structure_solution 'SHELXS-97 (Sheldrick, 2008)'
_diffrn_ambient_temperature 296(2)
_diffrn_measured_fraction_theta_full 0.997
_diffrn_measured_fraction_theta_max 0.998
_diffrn_measurement_device_type 'Bruker APEX-II CCD'
_diffrn_measurement_method '\f and \w scans'
_diffrn_radiation_type MoK\a
_diffrn_radiation_wavelength 0.71073
_diffrn_reflns_av_R_equivalents 0.0491
_diffrn_reflns_av_unetI/netI 0.0154
_diffrn_reflns_Laue_measured_fraction_full 0.997
_diffrn_reflns_Laue_measured_fraction_max 0.998
_diffrn_reflns_limit_h_max 22
_diffrn_reflns_limit_h_min -22
_diffrn_reflns_limit_k_max 10
_diffrn_reflns_limit_k_min -10
_diffrn_reflns_limit_l_max 20
_diffrn_reflns_limit_l_min -20
_diffrn_reflns_number 90085
_diffrn_reflns_point_group_measured_fraction_full 0.997
_diffrn_reflns_point_group_measured_fraction_max 0.998
_diffrn_reflns_theta_full 25.242
_diffrn_reflns_theta_max 30.508
_diffrn_reflns_theta_min 3.766
_exptl_absorpt_coefficient_mu 10.089
_exptl_absorpt_correction_T_max 0.152
_exptl_absorpt_correction_T_min 0.107
_exptl_absorpt_correction_type multi-scan
_exptl_absorpt_process_details SADABS
_exptl_crystal_colour colourless
_exptl_crystal_density_diffrn 2.130
_exptl_crystal_description block
_exptl_crystal_F_000 880
_exptl_crystal_recrystallization_method 'Re-crystallisation from solvent: Toluene'
_exptl_crystal_size_max 0.400
_exptl_crystal_size_mid 0.400
_exptl_crystal_size_min 0.300
_exptl_transmission_factor_max 0.152
_exptl_transmission_factor_min 0.107
_refine_diff_density_max 2.889
_refine_diff_density_min -1.500
_refine_diff_density_rms 0.146
_refine_ls_extinction_method none
_refine_ls_goodness_of_fit_ref 1.177
_refine_ls_hydrogen_treatment constr
_refine_ls_matrix_type full
_refine_ls_number_parameters 156
_refine_ls_number_reflns 4387
_refine_ls_number_restraints 0
_refine_ls_restrained_S_all 1.177
_refine_ls_R_factor_all 0.0328
_refine_ls_R_factor_gt 0.0248
_refine_ls_shift/su_max 0.001
_refine_ls_shift/su_mean 0.000
_refine_ls_structure_factor_coef Fsqd
_refine_ls_weighting_details 'w=1/[\s^2^(Fo^2^)+(0.0340P)^2^+4.0000P] where P=(Fo^2^+2Fc^2^)/3'
_refine_ls_weighting_scheme calc
_refine_ls_wR_factor_gt 0.0750
_refine_ls_wR_factor_ref 0.0817
_reflns_Friedel_coverage 0.000
_reflns_number_gt 3481
_reflns_number_total 4387
_reflns_threshold_expression 'I > 2\s(I)'
_cod_data_source_file c4dt02214a2.cif
_cod_data_source_block try
_cod_depositor_comments 'Adding full bibliography for 7032196--7032198.cif.'
_cod_database_code 7032196
_shelx_space_group_comment
; 
The symmetry employed for this shelxl refinement is uniquely defined 
by the following loop, which should always be used as a source of 
symmetry information in preference to the above space-group names. 
They are only intended as comments. 
;
_shelx_estimated_absorpt_t_min 0.107
_shelx_estimated_absorpt_t_max 0.152
_shelxl_version_number 2013-4

loop_
_space_group_symop_operation_xyz
'x, y, z'
'-x, y+1/2, -z+1/2'
'-x, -y, -z'
'x, -y-1/2, z-1/2'

loop_
_atom_site_label
_atom_site_type_symbol
_atom_site_fract_x
_atom_site_fract_y
_atom_site_fract_z
_atom_site_U_iso_or_equiv
_atom_site_adp_type
_atom_site_occupancy
_atom_site_site_symmetry_order
_atom_site_calc_flag
_atom_site_refinement_flags_posn
_atom_site_refinement_flags_adp
_atom_site_refinement_flags_occupancy
Pt1 Pt 0.5000 0.0000 0.5000 0.00716(6) Uani 1 2 d S . P
Pt2 Pt 0.0000 0.5000 0.5000 0.00951(6) Uani 1 2 d S . P
Cl1 Cl 0.63158(5) 0.07577(11) 0.46631(6) 0.01371(14) Uani 1 1 d . . .
Cl2 Cl 0.12443(13) 0.3462(3) 0.47863(15) 0.0157(4) Uiso 0.4 1 d . . P
Cl2A Cl 0.13028(10) 0.4149(2) 0.46607(11) 0.0182(3) Uiso 0.6 1 d . . P
C1 C 0.41948(19) 0.1299(4) 0.3712(2) 0.0100(5) Uani 1 1 d . . .
C2 C 0.3360(2) 0.1848(5) 0.1991(2) 0.0196(7) Uani 1 1 d . . .
H2A H 0.2798 0.1209 0.1584 0.024 Uiso 1 1 calc R U .
H2B H 0.3674 0.2328 0.1552 0.024 Uiso 1 1 calc R U .
C3 C 0.3163(2) 0.3421(5) 0.2629(2) 0.0183(6) Uani 1 1 d . . .
H3A H 0.3302 0.4653 0.2414 0.022 Uiso 1 1 calc R U .
H3B H 0.2524 0.3399 0.2587 0.022 Uiso 1 1 calc R U .
C4 C 0.4347(2) -0.1070(5) 0.2481(3) 0.0206(7) Uani 1 1 d . . .
H4A H 0.4717 -0.1741 0.3078 0.031 Uiso 1 1 calc R U .
H4B H 0.4723 -0.0698 0.2096 0.031 Uiso 1 1 calc R U .
H4C H 0.3859 -0.1876 0.2075 0.031 Uiso 1 1 calc R U .
C5 C 0.3772(2) 0.4118(5) 0.4506(3) 0.0206(7) Uani 1 1 d . . .
H5A H 0.4216 0.3637 0.5120 0.031 Uiso 1 1 calc R U .
H5B H 0.3169 0.4075 0.4555 0.031 Uiso 1 1 calc R U .
H5C H 0.3923 0.5403 0.4404 0.031 Uiso 1 1 calc R U .
C6 C -0.0843(2) 0.4375(4) 0.3575(2) 0.0112(5) Uani 1 1 d . . .
C7 C -0.1632(2) 0.4635(5) 0.1829(2) 0.0164(6) Uani 1 1 d . . .
H7A H -0.1333 0.4328 0.1346 0.020 Uiso 1 1 calc R U .
H7B H -0.2143 0.5488 0.1513 0.020 Uiso 1 1 calc R U .
C8 C -0.1955(2) 0.2847(5) 0.2221(2) 0.0169(6) Uani 1 1 d . . .
H8A H -0.2606 0.2916 0.2126 0.020 Uiso 1 1 calc R U .
H8B H -0.1843 0.1725 0.1883 0.020 Uiso 1 1 calc R U .
C9 C -0.0434(2) 0.7097(5) 0.2731(3) 0.0223(7) Uani 1 1 d . . .
H9A H -0.0045 0.7417 0.3408 0.034 Uiso 1 1 calc R U .
H9B H -0.0835 0.8141 0.2438 0.034 Uiso 1 1 calc R U .
H9C H -0.0060 0.6826 0.2328 0.034 Uiso 1 1 calc R U .
C10 C -0.1469(3) 0.1402(5) 0.3993(3) 0.0236(7) Uani 1 1 d . . .
H10A H -0.1038 0.1656 0.4661 0.035 Uiso 1 1 calc R U .
H10B H -0.1339 0.0186 0.3770 0.035 Uiso 1 1 calc R U .
H10C H -0.2084 0.1407 0.4010 0.035 Uiso 1 1 calc R U .
N1 N 0.39576(19) 0.0598(4) 0.2776(2) 0.0151(5) Uani 1 1 d . . .
N2 N 0.37850(18) 0.2975(4) 0.3660(2) 0.0145(5) Uani 1 1 d . . .
N3 N -0.0976(2) 0.5461(5) 0.2759(2) 0.0175(6) Uani 1 1 d . . .
N4 N -0.13867(19) 0.2848(4) 0.32992(19) 0.0162(5) Uani 1 1 d . . .

loop_
_atom_site_aniso_label
_atom_site_aniso_U_11
_atom_site_aniso_U_22
_atom_site_aniso_U_33
_atom_site_aniso_U_23
_atom_site_aniso_U_13
_atom_site_aniso_U_12
Pt1 0.00827(9) 0.00724(9) 0.00538(9) 0.00080(4) 0.00160(7) 0.00201(4)
Pt2 0.00828(9) 0.01347(10) 0.00583(10) -0.00169(5) 0.00125(7) -0.00355(5)
Cl1 0.0111(3) 0.0180(3) 0.0126(3) 0.0033(3) 0.0048(2) 0.0008(3)
C1 0.0074(12) 0.0130(13) 0.0079(12) 0.0025(10) 0.0005(10) -0.0003(10)
C2 0.0178(15) 0.0299(18) 0.0078(13) 0.0064(12) 0.0002(12) 0.0032(13)
C3 0.0153(14) 0.0246(16) 0.0130(14) 0.0096(12) 0.0023(12) 0.0059(12)
C4 0.0252(17) 0.0218(16) 0.0138(15) -0.0037(12) 0.0054(13) 0.0013(13)
C5 0.0240(16) 0.0181(15) 0.0198(16) 0.0002(13) 0.0078(13) 0.0085(13)
C6 0.0103(12) 0.0160(14) 0.0079(12) -0.0009(11) 0.0038(10) -0.0007(11)
C7 0.0127(14) 0.0255(15) 0.0075(13) -0.0023(12) -0.0009(11) -0.0011(12)
C8 0.0123(13) 0.0253(16) 0.0092(13) -0.0043(12) -0.0011(11) -0.0035(12)
C9 0.0211(16) 0.0263(17) 0.0157(15) 0.0025(13) 0.0014(13) -0.0091(14)
C10 0.0281(18) 0.0254(17) 0.0124(15) 0.0001(13) 0.0008(13) -0.0158(15)
N1 0.0174(13) 0.0160(13) 0.0088(12) -0.0007(11) 0.0007(10) 0.0034(11)
N2 0.0174(12) 0.0144(12) 0.0109(12) 0.0032(9) 0.0039(10) 0.0063(10)
N3 0.0149(13) 0.0252(14) 0.0076(12) -0.0003(12) -0.0022(10) -0.0083(12)
N4 0.0163(12) 0.0232(14) 0.0058(11) -0.0016(10) -0.0003(10) -0.0070(11)

loop_
_atom_type_symbol
_atom_type_description
_atom_type_scat_dispersion_real
_atom_type_scat_dispersion_imag
_atom_type_scat_source
C C 0.0033 0.0016 'International Tables Vol C Tables 4.2.6.8 and 6.1.1.4'
H H 0.0000 0.0000 'International Tables Vol C Tables 4.2.6.8 and 6.1.1.4'
N N 0.0061 0.0033 'International Tables Vol C Tables 4.2.6.8 and 6.1.1.4'
Cl Cl 0.1484 0.1585 'International Tables Vol C Tables 4.2.6.8 and 6.1.1.4'
Pt Pt -1.7033 8.3905 'International Tables Vol C Tables 4.2.6.8 and 6.1.1.4'

loop_
_geom_angle_atom_site_label_1
_geom_angle_atom_site_label_2
_geom_angle_atom_site_label_3
_geom_angle
_geom_angle_site_symmetry_1
_geom_angle_site_symmetry_3
C1 Pt1 C1 180.0 3_656 .
C1 Pt1 Cl1 88.64(8) 3_656 .
C1 Pt1 Cl1 91.36(8) . .
C1 Pt1 Cl1 91.37(8) 3_656 3_656
C1 Pt1 Cl1 88.63(8) . 3_656
Cl1 Pt1 Cl1 180.0 . 3_656
C6 Pt2 C6 180.0 3_566 .
C6 Pt2 Cl2A 92.71(9) 3_566 3_566
C6 Pt2 Cl2A 87.29(9) . 3_566
C6 Pt2 Cl2A 87.29(9) 3_566 .
C6 Pt2 Cl2A 92.71(9) . .
Cl2A Pt2 Cl2A 180.0 3_566 .
C6 Pt2 Cl2 87.25(10) 3_566 .
C6 Pt2 Cl2 92.75(10) . .
Cl2A Pt2 Cl2 166.73(5) 3_566 .
Cl2A Pt2 Cl2 13.27(5) . .
C6 Pt2 Cl2 92.75(10) 3_566 3_566
C6 Pt2 Cl2 87.25(10) . 3_566
Cl2A Pt2 Cl2 13.26(5) 3_566 3_566
Cl2A Pt2 Cl2 166.73(5) . 3_566
Cl2 Pt2 Cl2 180.0 . 3_566
Cl2A Cl2 Pt2 82.0(3) . .
Cl2 Cl2A Pt2 84.7(3) . .
N1 C1 N2 108.3(3) . .
N1 C1 Pt1 125.9(2) . .
N2 C1 Pt1 125.8(2) . .
N1 C2 C3 101.5(2) . .
N2 C3 C2 103.2(2) . .
N3 C6 N4 108.7(3) . .
N3 C6 Pt2 125.4(2) . .
N4 C6 Pt2 125.9(2) . .
N3 C7 C8 102.7(3) . .
N4 C8 C7 102.6(2) . .
C1 N1 C4 125.9(3) . .
C1 N1 C2 113.9(3) . .
C4 N1 C2 119.5(3) . .
C1 N2 C5 126.5(3) . .
C1 N2 C3 112.4(3) . .
C5 N2 C3 120.1(3) . .
C6 N3 C9 124.6(3) . .
C6 N3 C7 112.9(3) . .
C9 N3 C7 121.6(3) . .
C6 N4 C10 124.5(3) . .
C6 N4 C8 113.0(3) . .
C10 N4 C8 122.4(3) . .

loop_
_geom_bond_atom_site_label_1
_geom_bond_atom_site_label_2
_geom_bond_distance
_geom_bond_site_symmetry_2
Pt1 C1 2.026(3) 3_656
Pt1 C1 2.026(3) .
Pt1 Cl1 2.3080(8) .
Pt1 Cl1 2.3080(8) 3_656
Pt2 C6 2.024(3) 3_566
Pt2 C6 2.024(3) .
Pt2 Cl2A 2.3069(14) 3_566
Pt2 Cl2A 2.3069(14) .
Pt2 Cl2 2.320(2) .
Pt2 Cl2 2.320(2) 3_566
Cl2 Cl2A 0.535(2) .
C1 N1 1.333(4) .
C1 N2 1.333(4) .
C2 N1 1.464(4) .
C2 C3 1.523(5) .
C3 N2 1.469(4) .
C4 N1 1.448(4) .
C5 N2 1.443(4) .
C6 N3 1.335(4) .
C6 N4 1.340(4) .
C7 N3 1.469(4) .
C7 C8 1.530(5) .
C8 N4 1.465(4) .
C9 N3 1.437(4) .
C10 N4 1.448(4) .
